data_7701715
loop_
_publ_author_name
'Kristinsd\'ottir, Lilja'
'Oldroyd, Nicola L.'
'Grabiner, Rachel'
'Knights, Alastair W.'
'Heilmann, Andreas'
'Protchenko, Andrey V.'
'Niu, Haoyu'
'Kolychev, Eugene L.'
'Campos, Jes\'us'
'Hicks, Jamie'
'Christensen, Kirsten E.'
'Aldridge, Simon'

_publ_section_title
;
 Synthetic, structural and reaction chemistry of N-heterocyclic germylene
 and stannylene compounds featuring N-boryl substituents.
;
_journal_issue 31
_journal_name_full 'Dalton transactions (Cambridge, England : 2003)'
_journal_page_first 11951
_journal_page_last 11960
_journal_paper_doi 10.1039/c9dt02449b
_journal_volume 48
_journal_year 2019
_chemical_formula_moiety 'C55 H78 B2 N6 Sn'
_chemical_formula_sum 'C55 H78 B2 N6 Sn'
_chemical_formula_weight 963.54
_space_group_crystal_system monoclinic
_space_group_IT_number 14
_space_group_name_Hall '-P 2ybc'
_space_group_name_H-M_alt 'P 1 21/c 1'
_atom_sites_solution_hydrogens geom
_audit_creation_method SHELXL-2018/3
_audit_update_record
;
2019-06-09 deposited with the CCDC.	2019-07-18 downloaded from the CCDC.
;
_cell_angle_alpha 90
_cell_angle_beta 91.0380(10)
_cell_angle_gamma 90
_cell_formula_units_Z 4
_cell_length_a 10.5800(2)
_cell_length_b 13.7902(2)
_cell_length_c 36.8584(4)
_cell_measurement_reflns_used 24772
_cell_measurement_temperature 150(2)
_cell_measurement_theta_max 76.0680
_cell_measurement_theta_min 3.3670
_cell_volume 5376.77(14)
_computing_cell_refinement
;
CrysAlisPro, Agilent Technologies,
Version 1.171.36.32 (release 02-08-2013 CrysAlis171 .NET)
(compiled Aug  2 2013,16:46:58)
;
_computing_data_collection
;
CrysAlisPro, Agilent Technologies,
Version 1.171.36.32 (release 02-08-2013 CrysAlis171 .NET)
(compiled Aug  2 2013,16:46:58)
;
_computing_data_reduction
;
CrysAlisPro, Agilent Technologies,
Version 1.171.36.32 (release 02-08-2013 CrysAlis171 .NET)
(compiled Aug  2 2013,16:46:58)
;
_computing_structure_refinement 'SHELXL-2018/3 (Sheldrick, 2018)'
_computing_structure_solution 'SHELXT 2018/2 (Sheldrick, 2018)'
_diffrn_ambient_temperature 150(2)
_diffrn_detector_area_resol_mean 10.4102
_diffrn_measured_fraction_theta_full 0.999
_diffrn_measured_fraction_theta_max 0.993
_diffrn_measurement_device_type 'SuperNova, Dual, Cu at zero, Atlas'
_diffrn_measurement_method '\w scans'
_diffrn_radiation_type CuK\a
_diffrn_radiation_wavelength 1.54184
_diffrn_reflns_av_R_equivalents 0.0421
_diffrn_reflns_av_unetI/netI 0.0264
_diffrn_reflns_Laue_measured_fraction_full 0.999
_diffrn_reflns_Laue_measured_fraction_max 0.993
_diffrn_reflns_limit_h_max 13
_diffrn_reflns_limit_h_min -13
_diffrn_reflns_limit_k_max 17
_diffrn_reflns_limit_k_min -17
_diffrn_reflns_limit_l_max 46
_diffrn_reflns_limit_l_min -42
_diffrn_reflns_number 61439
_diffrn_reflns_point_group_measured_fraction_full 0.999
_diffrn_reflns_point_group_measured_fraction_max 0.993
_diffrn_reflns_theta_full 67.684
_diffrn_reflns_theta_max 76.257
_diffrn_reflns_theta_min 3.422
_diffrn_source 'SuperNova (Cu) X-ray Source'
_exptl_absorpt_coefficient_mu 4.071
_exptl_absorpt_correction_T_max 1.00000
_exptl_absorpt_correction_T_min 0.60380
_exptl_absorpt_correction_type multi-scan
_exptl_absorpt_process_details
;
CrysAlisPro, Agilent Technologies,
Version 1.171.36.32 (release 02-08-2013 CrysAlis171 .NET)
(compiled Aug  2 2013,16:46:58)
Empirical absorption correction using spherical harmonics,
 implemented in SCALE3 ABSPACK scaling algorithm.
;
_exptl_crystal_colour yellow
_exptl_crystal_density_diffrn 1.190
_exptl_crystal_description plate
_exptl_crystal_F_000 2040
_exptl_crystal_size_max 0.340
_exptl_crystal_size_mid 0.220
_exptl_crystal_size_min 0.060
_refine_diff_density_max 1.577
_refine_diff_density_min -2.515
_refine_diff_density_rms 0.203
_refine_ls_extinction_method none
_refine_ls_goodness_of_fit_ref 1.496
_refine_ls_hydrogen_treatment constr
_refine_ls_matrix_type full
_refine_ls_number_parameters 691
_refine_ls_number_reflns 11187
_refine_ls_number_restraints 224
_refine_ls_restrained_S_all 1.494
_refine_ls_R_factor_all 0.1044
_refine_ls_R_factor_gt 0.1005
_refine_ls_shift/su_max 0.017
_refine_ls_shift/su_mean 0.000
_refine_ls_structure_factor_coef Fsqd
_refine_ls_weighting_details 'w=1/[\s^2^(Fo^2^)+(0.2000P)^2^] where P=(Fo^2^+2Fc^2^)/3'
_refine_ls_weighting_scheme calc
_refine_ls_wR_factor_gt 0.3153
_refine_ls_wR_factor_ref 0.3224
_reflns_Friedel_coverage 0.000
_reflns_number_gt 10216
_reflns_number_total 11187
_reflns_threshold_expression 'I > 2\s(I)'
_oxford_structure_analysis_title 107nloek16_a
_cod_data_source_file c9dt02449b2.cif
_cod_data_source_block (L2)Sn
_cod_original_sg_symbol_H-M 'P 21/c'
_cod_database_code 7701715
_shelx_shelxl_version_number 2018/3
_shelx_space_group_comment
;
The symmetry employed for this shelxl refinement is uniquely defined
by the following loop, which should always be used as a source of
symmetry information in preference to the above space-group names.
They are only intended as comments.
;
_shelx_estimated_absorpt_t_min 0.338
_shelx_estimated_absorpt_t_max 0.792

loop_
_space_group_symop_operation_xyz
'x, y, z'
'-x, y+1/2, -z+1/2'
'-x, -y, -z'
'x, -y-1/2, z-1/2'

loop_
_atom_site_label
_atom_site_type_symbol
_atom_site_fract_x
_atom_site_fract_y
_atom_site_fract_z
_atom_site_U_iso_or_equiv
_atom_site_adp_type
_atom_site_occupancy
_atom_site_site_symmetry_order
_atom_site_calc_flag
_atom_site_refinement_flags_posn
_atom_site_refinement_flags_adp
_atom_site_refinement_flags_occupancy
_atom_site_disorder_assembly
_atom_site_disorder_group
Sn1 Sn 0.5585(2) 0.56322(18) 0.63144(7) 0.0392(4) Uani 0.5 1 d . . P A 1
N1 N 0.6331(3) 0.6473(2) 0.59080(9) 0.0280(7) Uani 1 1 d D . . . .
N2 N 0.7015(4) 0.4591(3) 0.63289(9) 0.0353(8) Uani 1 1 d D . . . .
N3 N 0.4498(3) 0.7696(2) 0.57939(8) 0.0200(6) Uani 1 1 d . . . . .
N4 N 0.6481(3) 0.8216(2) 0.56558(8) 0.0198(6) Uani 1 1 d . . . . .
N5 N 0.7265(4) 0.2764(3) 0.65127(9) 0.0318(7) Uani 1 1 d . . . . .
N6 N 0.6515(5) 0.3801(3) 0.69381(10) 0.0438(10) Uani 1 1 d . . . . .
C1 C 0.7564(8) 0.6224(6) 0.5755(3) 0.0410(17) Uani 0.558(9) 1 d D U P A 1
H1A H 0.824158 0.649796 0.591277 0.049 Uiso 0.558(9) 1 calc R U P A 1
H1B H 0.762990 0.652916 0.551307 0.049 Uiso 0.558(9) 1 calc R U P A 1
C1A C 0.7182(12) 0.6019(9) 0.5654(3) 0.0402(18) Uani 0.442(9) 1 d D U P A 2
H1A1 H 0.764710 0.653163 0.552424 0.048 Uiso 0.442(9) 1 calc R U P A 2
H1A2 H 0.667608 0.565196 0.547222 0.048 Uiso 0.442(9) 1 calc R U P A 2
C2A C 0.8132(10) 0.5335(7) 0.5834(3) 0.0372(15) Uani 0.442(9) 1 d D U P A 2
H2A1 H 0.855341 0.565229 0.604506 0.045 Uiso 0.442(9) 1 calc R U P A 2
H2A2 H 0.878399 0.513456 0.566044 0.045 Uiso 0.442(9) 1 calc R U P A 2
C2 C 0.7776(11) 0.5138(5) 0.5717(2) 0.0411(15) Uani 0.558(9) 1 d D U P A 1
H2A H 0.701860 0.485219 0.559725 0.049 Uiso 0.558(9) 1 calc R U P A 1
H2B H 0.849736 0.503524 0.555423 0.049 Uiso 0.558(9) 1 calc R U P A 1
C3 C 0.8036(7) 0.4588(6) 0.6066(2) 0.0345(14) Uani 0.558(9) 1 d D U P A 1
H3A H 0.822957 0.390635 0.600328 0.041 Uiso 0.558(9) 1 calc R U P A 1
H3B H 0.880149 0.486628 0.618386 0.041 Uiso 0.558(9) 1 calc R U P A 1
C3A C 0.7353(13) 0.4455(7) 0.5957(2) 0.0415(16) Uani 0.442(9) 1 d D U P A 2
H3A1 H 0.658117 0.439155 0.580353 0.050 Uiso 0.442(9) 1 calc R U P A 2
H3A2 H 0.785734 0.385425 0.593304 0.050 Uiso 0.442(9) 1 calc R U P A 2
C4 C 0.3417(3) 0.7244(3) 0.59477(10) 0.0222(7) Uani 1 1 d . . . . .
C5 C 0.2782(4) 0.6522(3) 0.57514(12) 0.0308(8) Uani 1 1 d . . . . .
C6 C 0.1719(4) 0.6089(4) 0.59080(15) 0.0417(10) Uani 1 1 d . . . . .
H6 H 0.127088 0.559580 0.577983 0.050 Uiso 1 1 calc R U . . .
C7 C 0.1322(4) 0.6372(4) 0.62431(15) 0.0455(11) Uani 1 1 d . . . . .
H7 H 0.061111 0.606488 0.634675 0.055 Uiso 1 1 calc R U . . .
C8 C 0.1949(4) 0.7106(4) 0.64345(12) 0.0375(9) Uani 1 1 d . . . . .
H8 H 0.164542 0.731002 0.666326 0.045 Uiso 1 1 calc R U . . .
C9 C 0.3024(3) 0.7545(3) 0.62904(10) 0.0271(7) Uani 1 1 d . . . . .
C10 C 0.3700(4) 0.8329(4) 0.65048(11) 0.0367(9) Uani 1 1 d . . . . .
H10 H 0.450546 0.848441 0.637932 0.044 Uiso 1 1 calc R U . . .
C11 C 0.2904(6) 0.9268(5) 0.6525(2) 0.0567(15) Uani 1 1 d . . . . .
H11A H 0.209754 0.912735 0.664029 0.085 Uiso 1 1 calc R U . . .
H11B H 0.274336 0.951593 0.627892 0.085 Uiso 1 1 calc R U . . .
H11C H 0.336670 0.975656 0.666740 0.085 Uiso 1 1 calc R U . . .
C12 C 0.4028(7) 0.8024(6) 0.68897(16) 0.0623(16) Uani 1 1 d . . . . .
H12A H 0.326570 0.778501 0.700772 0.093 Uiso 1 1 calc R U . . .
H12B H 0.436549 0.858131 0.702474 0.093 Uiso 1 1 calc R U . . .
H12C H 0.466385 0.750748 0.688568 0.093 Uiso 1 1 calc R U . . .
C13 C 0.3174(5) 0.6233(4) 0.53727(14) 0.0427(10) Uani 1 1 d . . . . .
H13 H 0.398409 0.657365 0.531925 0.051 Uiso 1 1 calc R U . . .
C14 C 0.2186(11) 0.6554(9) 0.50903(19) 0.091(3) Uani 1 1 d . . . . .
H14A H 0.239172 0.627782 0.485364 0.136 Uiso 1 1 calc R U . . .
H14B H 0.218246 0.726342 0.507375 0.136 Uiso 1 1 calc R U . . .
H14C H 0.134913 0.632721 0.516229 0.136 Uiso 1 1 calc R U . . .
C15 C 0.3400(14) 0.5157(6) 0.5339(3) 0.096(3) Uani 1 1 d . . . . .
H15A H 0.408815 0.496328 0.550504 0.143 Uiso 1 1 calc R U . . .
H15B H 0.363152 0.500332 0.508901 0.143 Uiso 1 1 calc R U . . .
H15C H 0.262818 0.480539 0.540020 0.143 Uiso 1 1 calc R U . . .
C16 C 0.4437(3) 0.8644(3) 0.56555(11) 0.0264(7) Uani 1 1 d . . . . .
H16 H 0.368411 0.901236 0.562467 0.032 Uiso 1 1 calc R U . . .
C17 C 0.5607(3) 0.8954(2) 0.55728(10) 0.0234(7) Uani 1 1 d . . . . .
H17 H 0.580673 0.957081 0.547446 0.028 Uiso 1 1 calc R U . . .
C18 C 0.7807(3) 0.8421(3) 0.56731(9) 0.0214(6) Uani 1 1 d . . . . .
C19 C 0.8509(3) 0.8431(3) 0.53550(10) 0.0245(7) Uani 1 1 d . . . . .
C20 C 0.9806(4) 0.8635(3) 0.53818(12) 0.0335(8) Uani 1 1 d . . . . .
H20 H 1.029383 0.864784 0.516804 0.040 Uiso 1 1 calc R U . . .
C21 C 1.0389(4) 0.8818(4) 0.57156(13) 0.0369(9) Uani 1 1 d . . . . .
H21 H 1.126751 0.895729 0.573025 0.044 Uiso 1 1 calc R U . . .
C22 C 0.9676(4) 0.8796(4) 0.60260(12) 0.0339(9) Uani 1 1 d . . . . .
H22 H 1.007944 0.891409 0.625408 0.041 Uiso 1 1 calc R U . . .
C23 C 0.8377(4) 0.8606(3) 0.60143(10) 0.0270(7) Uani 1 1 d . . . . .
C24 C 0.7620(4) 0.8610(3) 0.63615(10) 0.0320(8) Uani 1 1 d . . . . .
H24 H 0.678575 0.830903 0.629777 0.038 Uiso 1 1 calc R U . . .
C25 C 0.7341(9) 0.9608(4) 0.6481(2) 0.071(2) Uani 1 1 d . . . . .
H25A H 0.690099 0.958824 0.671217 0.107 Uiso 1 1 calc R U . . .
H25B H 0.680436 0.992979 0.629764 0.107 Uiso 1 1 calc R U . . .
H25C H 0.813366 0.996993 0.651129 0.107 Uiso 1 1 calc R U . . .
C26 C 0.8200(10) 0.7983(7) 0.66561(17) 0.084(3) Uani 1 1 d . . . . .
H26A H 0.890463 0.833076 0.677351 0.126 Uiso 1 1 calc R U . . .
H26B H 0.851228 0.737981 0.654955 0.126 Uiso 1 1 calc R U . . .
H26C H 0.756055 0.783214 0.683661 0.126 Uiso 1 1 calc R U . . .
C27 C 0.7906(4) 0.8209(3) 0.49879(10) 0.0309(8) Uani 1 1 d . . . . .
H27 H 0.701945 0.798586 0.502699 0.037 Uiso 1 1 calc R U . . .
C28 C 0.8631(5) 0.7385(4) 0.47955(14) 0.0446(11) Uani 1 1 d . . . . .
H28A H 0.942902 0.763888 0.470347 0.067 Uiso 1 1 calc R U . . .
H28B H 0.811517 0.713494 0.459279 0.067 Uiso 1 1 calc R U . . .
H28C H 0.880793 0.686060 0.496848 0.067 Uiso 1 1 calc R U . . .
C29 C 0.7860(5) 0.9125(4) 0.47538(12) 0.0390(10) Uani 1 1 d . . . . .
H29A H 0.739384 0.963299 0.488034 0.059 Uiso 1 1 calc R U . . .
H29B H 0.743312 0.897984 0.452184 0.059 Uiso 1 1 calc R U . . .
H29C H 0.872253 0.934773 0.470917 0.059 Uiso 1 1 calc R U . . .
C30 C 0.7655(4) 0.2249(3) 0.61987(10) 0.0255(7) Uani 1 1 d . . . . .
C31 C 0.6761(4) 0.2026(3) 0.59278(13) 0.0322(8) Uani 1 1 d . . . . .
C32 C 0.7146(5) 0.1466(3) 0.56325(12) 0.0388(10) Uani 1 1 d . . . . .
H32 H 0.655265 0.130901 0.544513 0.047 Uiso 1 1 calc R U . . .
C33 C 0.8365(5) 0.1141(3) 0.56098(12) 0.0392(10) Uani 1 1 d . . . . .
H33 H 0.860446 0.074814 0.541079 0.047 Uiso 1 1 calc R U . . .
C34 C 0.9244(4) 0.1382(3) 0.58749(12) 0.0354(9) Uani 1 1 d . . . . .
H34 H 1.008866 0.115572 0.585594 0.043 Uiso 1 1 calc R U . . .
C35 C 0.8911(4) 0.1957(3) 0.61728(10) 0.0295(8) Uani 1 1 d . . . . .
C36 C 0.9909(8) 0.2317(9) 0.6452(5) 0.0494(16) Uani 0.660(15) 1 d D U P B 1
H36 H 0.948026 0.276125 0.662522 0.059 Uiso 0.660(15) 1 calc R U P B 1
C36A C 0.9899(16) 0.2146(15) 0.6450(12) 0.053(2) Uani 0.340(15) 1 d D U P B 2
H36A H 0.948964 0.220634 0.669109 0.063 Uiso 0.340(15) 1 calc R U P B 2
C37 C 1.0991(9) 0.2873(8) 0.6280(3) 0.061(2) Uani 0.660(15) 1 d D U P B 1
H37A H 1.158262 0.309441 0.647009 0.091 Uiso 0.660(15) 1 calc R U P B 1
H37B H 1.065126 0.343483 0.614768 0.091 Uiso 0.660(15) 1 calc R U P B 1
H37C H 1.143390 0.244758 0.611136 0.091 Uiso 0.660(15) 1 calc R U P B 1
C37A C 1.044(2) 0.3133(11) 0.6347(6) 0.059(3) Uani 0.340(15) 1 d D U P B 2
H37D H 1.063711 0.313713 0.608807 0.089 Uiso 0.340(15) 1 calc R U P B 2
H37E H 1.121831 0.325318 0.648960 0.089 Uiso 0.340(15) 1 calc R U P B 2
H37F H 0.982326 0.364082 0.639760 0.089 Uiso 0.340(15) 1 calc R U P B 2
C38 C 1.0428(12) 0.1450(8) 0.6668(3) 0.073(2) Uani 0.660(15) 1 d D U P B 1
H38A H 1.084107 0.099766 0.650251 0.109 Uiso 0.660(15) 1 calc R U P B 1
H38B H 0.973193 0.111925 0.678850 0.109 Uiso 0.660(15) 1 calc R U P B 1
H38C H 1.104380 0.167814 0.685043 0.109 Uiso 0.660(15) 1 calc R U P B 1
C38A C 1.0963(19) 0.1397(13) 0.6482(6) 0.063(3) Uani 0.340(15) 1 d D U P B 2
H38D H 1.178088 0.172195 0.645754 0.094 Uiso 0.340(15) 1 calc R U P B 2
H38E H 1.086002 0.091143 0.628932 0.094 Uiso 0.340(15) 1 calc R U P B 2
H38F H 1.092927 0.107758 0.671893 0.094 Uiso 0.340(15) 1 calc R U P B 2
C39 C 0.5393(5) 0.2341(4) 0.5957(2) 0.0602(18) Uani 1 1 d . . . . .
H39 H 0.536100 0.292555 0.611686 0.072 Uiso 1 1 calc R U . . .
C40 C 0.4862(8) 0.2630(8) 0.5568(4) 0.100(4) Uani 1 1 d . . . . .
H40A H 0.472831 0.204270 0.542261 0.150 Uiso 1 1 calc R U . . .
H40B H 0.546988 0.305254 0.544817 0.150 Uiso 1 1 calc R U . . .
H40C H 0.405664 0.297305 0.559288 0.150 Uiso 1 1 calc R U . . .
C41 C 0.4602(5) 0.1543(6) 0.6127(2) 0.0668(18) Uani 1 1 d . . . . .
H41A H 0.477683 0.092441 0.600665 0.100 Uiso 1 1 calc R U . . .
H41B H 0.370292 0.170055 0.609697 0.100 Uiso 1 1 calc R U . . .
H41C H 0.481740 0.149060 0.638568 0.100 Uiso 1 1 calc R U . . .
C42 C 0.7026(5) 0.2242(3) 0.68293(13) 0.0407(10) Uani 1 1 d . . . . .
H42 H 0.714903 0.156472 0.686233 0.049 Uiso 1 1 calc R U . . .
C43 C 0.6591(6) 0.2866(3) 0.70802(13) 0.0455(12) Uani 1 1 d . . . . .
H43 H 0.636724 0.269236 0.732008 0.055 Uiso 1 1 calc R U . . .
C44 C 0.6295(5) 0.4596(3) 0.71772(10) 0.0361(9) Uani 1 1 d . . . . .
C45 C 0.7308(5) 0.5127(4) 0.73254(13) 0.0412(10) Uani 1 1 d . . . . .
C46 C 0.7041(6) 0.5878(5) 0.75686(16) 0.0501(12) Uani 1 1 d . . . . .
H46 H 0.771191 0.625653 0.766878 0.060 Uiso 1 1 calc R U . . .
C47 C 0.5811(6) 0.6072(4) 0.76636(15) 0.0474(11) Uani 1 1 d . . . . .
H47 H 0.564633 0.657553 0.783229 0.057 Uiso 1 1 calc R U . . .
C48 C 0.4820(5) 0.5547(4) 0.75175(14) 0.0405(10) Uani 1 1 d . . . . .
H48 H 0.397952 0.568852 0.758671 0.049 Uiso 1 1 calc R U . . .
C49 C 0.5045(5) 0.4807(3) 0.72676(11) 0.0362(9) Uani 1 1 d . . . . .
C50 C 0.3890(6) 0.4277(4) 0.71090(16) 0.0508(13) Uani 1 1 d . . . . .
H50 H 0.416056 0.386139 0.690221 0.061 Uiso 1 1 calc R U . . .
C51 C 0.2835(7) 0.4988(7) 0.6973(2) 0.0718(19) Uani 1 1 d . . . . .
H51A H 0.200448 0.468790 0.700549 0.108 Uiso 1 1 calc R U . . .
H51B H 0.295280 0.512954 0.671522 0.108 Uiso 1 1 calc R U . . .
H51C H 0.288367 0.559162 0.711265 0.108 Uiso 1 1 calc R U . . .
C52 C 0.3241(7) 0.3647(5) 0.7389(2) 0.0600(14) Uani 1 1 d . . . . .
H52A H 0.385244 0.318843 0.749385 0.090 Uiso 1 1 calc R U . . .
H52B H 0.254591 0.328882 0.727142 0.090 Uiso 1 1 calc R U . . .
H52C H 0.290538 0.405914 0.758119 0.090 Uiso 1 1 calc R U . . .
C53 C 0.8668(13) 0.4975(10) 0.7220(4) 0.056(2) Uani 0.62(2) 1 d D U P C 1
H53 H 0.867627 0.470856 0.696783 0.067 Uiso 0.62(2) 1 calc R U P C 1
C53A C 0.864(2) 0.474(2) 0.7254(7) 0.056(2) Uani 0.38(2) 1 d D U P C 2
H53A H 0.858884 0.419457 0.707804 0.067 Uiso 0.38(2) 1 calc R U P C 2
C54 C 0.9458(13) 0.5907(8) 0.7229(4) 0.066(3) Uani 0.62(2) 1 d D U P C 1
H54A H 0.899836 0.642376 0.710084 0.098 Uiso 0.62(2) 1 calc R U P C 1
H54B H 1.026600 0.579043 0.711047 0.098 Uiso 0.62(2) 1 calc R U P C 1
H54C H 0.961609 0.610103 0.748155 0.098 Uiso 0.62(2) 1 calc R U P C 1
C54A C 0.932(2) 0.5600(18) 0.7081(6) 0.062(3) Uani 0.38(2) 1 d D U P C 2
H54D H 0.879274 0.587245 0.688584 0.093 Uiso 0.38(2) 1 calc R U P C 2
H54E H 1.012530 0.537746 0.698196 0.093 Uiso 0.38(2) 1 calc R U P C 2
H54F H 0.948928 0.609944 0.726541 0.093 Uiso 0.38(2) 1 calc R U P C 2
C55 C 0.9242(14) 0.4222(8) 0.7476(5) 0.062(3) Uani 0.62(2) 1 d D U P C 1
H55A H 0.932161 0.449581 0.772059 0.093 Uiso 0.62(2) 1 calc R U P C 1
H55B H 1.007971 0.403530 0.739063 0.093 Uiso 0.62(2) 1 calc R U P C 1
H55C H 0.869454 0.364888 0.748128 0.093 Uiso 0.62(2) 1 calc R U P C 1
C55A C 0.935(2) 0.4418(17) 0.7598(5) 0.056(3) Uani 0.38(2) 1 d D U P C 2
H55D H 1.015142 0.410930 0.753050 0.084 Uiso 0.38(2) 1 calc R U P C 2
H55E H 0.883728 0.395294 0.773066 0.084 Uiso 0.38(2) 1 calc R U P C 2
H55F H 0.953393 0.498197 0.775202 0.084 Uiso 0.38(2) 1 calc R U P C 2
B1 B 0.5807(4) 0.7397(3) 0.57979(10) 0.0195(7) Uani 1 1 d . . . . .
B2 B 0.6934(5) 0.3778(3) 0.65709(12) 0.0348(10) Uani 1 1 d . . . . .
Sn1A Sn 0.5826(3) 0.5818(2) 0.63788(8) 0.0546(7) Uani 0.5 1 d . . P A 2

loop_
_atom_site_aniso_label
_atom_site_aniso_U_11
_atom_site_aniso_U_22
_atom_site_aniso_U_33
_atom_site_aniso_U_23
_atom_site_aniso_U_13
_atom_site_aniso_U_12
Sn1 0.0332(5) 0.0404(9) 0.0446(9) 0.0158(6) 0.0157(5) 0.0108(5)
N1 0.0353(16) 0.0186(14) 0.0308(15) 0.0113(12) 0.0150(12) 0.0065(12)
N2 0.049(2) 0.0288(16) 0.0284(16) 0.0031(14) 0.0185(15) 0.0046(15)
N3 0.0180(13) 0.0149(12) 0.0274(13) 0.0055(10) 0.0078(10) -0.0033(10)
N4 0.0124(12) 0.0192(13) 0.0279(13) 0.0071(10) 0.0071(10) 0.0022(10)
N5 0.0393(18) 0.0298(16) 0.0271(15) 0.0027(13) 0.0211(13) 0.0063(14)
N6 0.077(3) 0.0280(18) 0.0271(17) 0.0014(14) 0.0256(18) 0.0045(18)
C1 0.044(4) 0.029(3) 0.050(4) 0.010(3) 0.017(3) 0.012(3)
C1A 0.046(4) 0.030(3) 0.045(4) 0.002(3) 0.017(3) 0.014(3)
C2A 0.041(3) 0.031(3) 0.040(3) 0.008(3) 0.019(3) 0.011(3)
C2 0.046(3) 0.032(3) 0.046(3) 0.007(2) 0.021(3) 0.012(2)
C3 0.035(3) 0.028(2) 0.041(3) 0.010(2) 0.024(3) 0.013(3)
C3A 0.051(4) 0.032(3) 0.042(3) 0.010(3) 0.017(3) 0.008(3)
C4 0.0164(14) 0.0205(15) 0.0299(16) 0.0056(13) 0.0045(12) -0.0032(12)
C5 0.0289(18) 0.0244(17) 0.039(2) -0.0002(15) 0.0031(15) -0.0093(14)
C6 0.030(2) 0.040(2) 0.056(3) 0.005(2) 0.0042(18) -0.0162(18)
C7 0.028(2) 0.055(3) 0.054(3) 0.014(2) 0.0058(18) -0.019(2)
C8 0.0252(18) 0.055(3) 0.0319(19) 0.0102(18) 0.0062(15) -0.0069(18)
C9 0.0214(16) 0.0364(19) 0.0236(16) 0.0061(14) 0.0024(12) -0.0006(14)
C10 0.0305(19) 0.051(3) 0.0285(18) -0.0029(17) -0.0006(15) -0.0052(18)
C11 0.049(3) 0.058(3) 0.063(4) -0.023(3) -0.002(3) -0.001(2)
C12 0.068(4) 0.081(4) 0.038(3) -0.001(3) -0.016(3) 0.006(3)
C13 0.041(2) 0.038(2) 0.050(3) -0.015(2) 0.0089(19) -0.0109(19)
C14 0.111(7) 0.119(7) 0.042(3) -0.004(4) 0.009(4) 0.054(6)
C15 0.151(10) 0.048(4) 0.089(6) -0.021(4) 0.020(6) 0.018(5)
C16 0.0191(15) 0.0179(15) 0.0424(19) 0.0104(14) 0.0016(13) 0.0012(12)
C17 0.0207(15) 0.0155(14) 0.0341(17) 0.0086(13) 0.0035(13) 0.0006(12)
C18 0.0130(14) 0.0248(15) 0.0265(16) 0.0056(12) 0.0069(12) 0.0018(12)
C19 0.0190(15) 0.0304(17) 0.0243(16) 0.0043(13) 0.0080(12) -0.0001(13)
C20 0.0172(16) 0.046(2) 0.038(2) 0.0003(17) 0.0103(14) 0.0007(15)
C21 0.0151(15) 0.052(3) 0.043(2) 0.0036(19) 0.0028(15) 0.0021(16)
C22 0.0216(17) 0.046(2) 0.0343(19) 0.0028(17) -0.0030(14) 0.0027(16)
C23 0.0242(17) 0.0302(18) 0.0265(17) 0.0041(14) 0.0024(13) 0.0058(14)
C24 0.041(2) 0.0324(19) 0.0232(16) 0.0023(14) 0.0045(15) 0.0045(16)
C25 0.115(6) 0.031(2) 0.070(4) 0.010(3) 0.059(4) 0.019(3)
C26 0.114(6) 0.101(6) 0.039(3) 0.035(3) 0.022(3) 0.063(5)
C27 0.0297(18) 0.040(2) 0.0232(16) 0.0013(15) 0.0077(13) -0.0090(16)
C28 0.050(3) 0.043(2) 0.040(2) -0.0090(19) 0.013(2) -0.006(2)
C29 0.042(2) 0.048(2) 0.0276(19) 0.0068(17) 0.0047(17) 0.0000(19)
C30 0.0257(17) 0.0261(16) 0.0251(16) 0.0028(13) 0.0124(13) 0.0055(14)
C31 0.0236(17) 0.0224(17) 0.051(2) 0.0043(16) -0.0015(16) 0.0030(14)
C32 0.056(3) 0.0250(18) 0.035(2) 0.0013(15) -0.0052(18) -0.0068(18)
C33 0.062(3) 0.0263(18) 0.0304(19) 0.0017(15) 0.0189(18) -0.0038(19)
C34 0.036(2) 0.038(2) 0.0321(19) 0.0026(16) 0.0181(16) 0.0119(17)
C35 0.0251(17) 0.040(2) 0.0237(16) 0.0048(15) 0.0070(13) 0.0083(15)
C36 0.036(3) 0.067(4) 0.044(3) -0.003(4) -0.012(2) 0.010(3)
C36A 0.045(3) 0.063(4) 0.050(3) -0.003(3) -0.007(3) 0.004(3)
C37 0.041(4) 0.072(5) 0.069(4) -0.016(4) -0.010(4) -0.002(4)
C37A 0.046(6) 0.069(6) 0.062(5) -0.014(5) -0.011(5) -0.003(5)
C38 0.067(5) 0.087(5) 0.063(4) 0.015(4) -0.020(4) 0.012(4)
C38A 0.049(5) 0.075(6) 0.063(6) 0.003(5) -0.014(5) 0.018(5)
C39 0.026(2) 0.038(3) 0.116(5) -0.010(3) -0.013(3) 0.0084(19)
C40 0.048(4) 0.104(7) 0.147(9) 0.048(7) -0.028(5) 0.011(4)
C41 0.030(2) 0.081(5) 0.090(5) -0.004(4) 0.015(3) 0.006(3)
C42 0.059(3) 0.029(2) 0.034(2) 0.0050(17) 0.025(2) 0.0012(19)
C43 0.078(4) 0.029(2) 0.030(2) 0.0064(17) 0.028(2) 0.002(2)
C44 0.062(3) 0.0278(18) 0.0193(16) 0.0015(15) 0.0145(16) 0.0049(19)
C45 0.041(2) 0.049(2) 0.034(2) -0.0004(19) 0.0143(17) 0.007(2)
C46 0.050(3) 0.058(3) 0.043(3) -0.015(2) -0.001(2) -0.003(2)
C47 0.053(3) 0.043(3) 0.046(3) -0.013(2) 0.004(2) 0.008(2)
C48 0.040(2) 0.040(2) 0.042(2) -0.0001(19) 0.0078(18) 0.0117(19)
C49 0.047(2) 0.034(2) 0.0277(18) 0.0052(15) 0.0031(16) 0.0042(18)
C50 0.057(3) 0.057(3) 0.038(2) 0.001(2) -0.001(2) -0.004(2)
C51 0.049(3) 0.083(5) 0.083(5) 0.023(4) -0.005(3) 0.002(3)
C52 0.053(3) 0.056(3) 0.070(4) -0.006(3) 0.011(3) -0.008(3)
C53 0.044(3) 0.073(6) 0.053(4) 0.010(4) 0.021(3) 0.011(4)
C53A 0.044(4) 0.071(6) 0.054(4) 0.011(4) 0.021(4) 0.008(4)
C54 0.057(4) 0.081(6) 0.060(5) 0.012(5) 0.021(4) 0.002(4)
C54A 0.050(5) 0.079(7) 0.057(6) 0.020(5) 0.028(5) 0.003(5)
C55 0.044(4) 0.070(6) 0.071(6) 0.007(5) 0.019(5) 0.009(4)
C55A 0.043(5) 0.070(6) 0.055(6) 0.009(5) 0.015(5) 0.015(5)
B1 0.0233(17) 0.0144(15) 0.0210(16) 0.0052(12) 0.0073(13) 0.0046(13)
B2 0.050(3) 0.028(2) 0.028(2) 0.0031(17) 0.0232(18) 0.0011(19)
Sn1A 0.0746(16) 0.0445(11) 0.0458(10) 0.0118(6) 0.0280(9) 0.0244(9)

loop_
_atom_type_symbol
_atom_type_description
_atom_type_scat_dispersion_real
_atom_type_scat_dispersion_imag
_atom_type_scat_source
C C 0.0181 0.0091 'International Tables Vol C Tables 4.2.6.8 and 6.1.1.4'
H H 0.0000 0.0000 'International Tables Vol C Tables 4.2.6.8 and 6.1.1.4'
Sn Sn 0.0259 5.4591 'International Tables Vol C Tables 4.2.6.8 and 6.1.1.4'
B B 0.0090 0.0039 'International Tables Vol C Tables 4.2.6.8 and 6.1.1.4'
N N 0.0311 0.0180 'International Tables Vol C Tables 4.2.6.8 and 6.1.1.4'

loop_
_geom_angle_atom_site_label_1
_geom_angle_atom_site_label_2
_geom_angle_atom_site_label_3
_geom_angle
N1 Sn1 N2 96.84(17)
B1 N1 C1A 116.0(5)
B1 N1 C1 115.9(4)
B1 N1 Sn1A 121.7(3)
C1A N1 Sn1A 122.2(5)
B1 N1 Sn1 123.4(2)
C1 N1 Sn1 120.0(4)
C3A N2 B2 120.6(5)
B2 N2 C3 117.5(4)
B2 N2 Sn1 120.2(3)
C3 N2 Sn1 121.9(4)
C3A N2 Sn1A 110.3(5)
B2 N2 Sn1A 121.9(3)
C16 N3 C4 121.2(3)
C16 N3 B1 107.9(3)
C4 N3 B1 130.2(3)
C17 N4 C18 120.5(3)
C17 N4 B1 108.6(3)
C18 N4 B1 129.0(3)
C42 N5 C30 118.8(3)
C42 N5 B2 108.9(3)
C30 N5 B2 132.1(3)
C43 N6 C44 119.1(4)
C43 N6 B2 108.6(4)
C44 N6 B2 131.1(4)
N1 C1 C2 113.5(7)
N1 C1A C2A 113.5(8)
C1A C2A C3A 105.3(10)
C3 C2 C1 116.2(8)
N2 C3 C2 115.8(6)
N2 C3A C2A 108.8(8)
C5 C4 C9 122.1(3)
C5 C4 N3 119.1(3)
C9 C4 N3 118.8(3)
C4 C5 C6 118.1(4)
C4 C5 C13 121.8(4)
C6 C5 C13 120.0(4)
C7 C6 C5 120.7(4)
C6 C7 C8 120.9(4)
C7 C8 C9 120.2(4)
C4 C9 C8 118.1(4)
C4 C9 C10 122.5(3)
C8 C9 C10 119.3(4)
C9 C10 C12 112.9(5)
C9 C10 C11 111.7(4)
C12 C10 C11 107.7(5)
C15 C13 C5 112.4(6)
C15 C13 C14 109.6(7)
C5 C13 C14 110.8(5)
C17 C16 N3 109.9(3)
C16 C17 N4 108.9(3)
C19 C18 C23 121.4(3)
C19 C18 N4 120.0(3)
C23 C18 N4 118.6(3)
C18 C19 C20 118.5(3)
C18 C19 C27 121.6(3)
C20 C19 C27 119.9(3)
C21 C20 C19 121.1(4)
C22 C21 C20 119.3(4)
C21 C22 C23 121.9(4)
C22 C23 C18 117.8(4)
C22 C23 C24 120.3(4)
C18 C23 C24 121.9(3)
C25 C24 C26 113.6(6)
C25 C24 C23 111.4(4)
C26 C24 C23 112.9(4)
C19 C27 C29 110.2(4)
C19 C27 C28 110.6(4)
C29 C27 C28 111.0(4)
C35 C30 C31 121.5(4)
C35 C30 N5 119.4(4)
C31 C30 N5 119.2(4)
C30 C31 C32 118.3(4)
C30 C31 C39 121.4(5)
C32 C31 C39 120.3(5)
C33 C32 C31 121.0(4)
C32 C33 C34 120.2(4)
C33 C34 C35 121.0(4)
C30 C35 C34 118.0(4)
C30 C35 C36A 124.6(12)
C34 C35 C36A 117.2(12)
C30 C35 C36 120.2(6)
C34 C35 C36 121.6(6)
C37 C36 C38 110.1(6)
C37 C36 C35 113.2(11)
C38 C36 C35 109.3(9)
C35 C36A C37A 105(2)
C35 C36A C38A 116(2)
C37A C36A C38A 109.9(8)
C31 C39 C41 110.8(5)
C31 C39 C40 109.4(7)
C41 C39 C40 111.4(6)
C43 C42 N5 108.2(4)
C42 C43 N6 110.5(4)
C49 C44 C45 121.2(4)
C49 C44 N6 118.2(5)
C45 C44 N6 120.6(5)
C44 C45 C46 118.3(5)
C44 C45 C53 123.5(7)
C46 C45 C53 118.1(7)
C44 C45 C53A 116.9(11)
C46 C45 C53A 124.1(11)
C47 C46 C45 120.5(5)
C48 C47 C46 120.9(5)
C47 C48 C49 120.3(5)
C48 C49 C44 118.8(5)
C48 C49 C50 117.1(5)
C44 C49 C50 124.1(5)
C52 C50 C49 112.4(5)
C52 C50 C51 104.3(6)
C49 C50 C51 112.6(5)
C45 C53 C55 107.8(11)
C45 C53 C54 113.6(12)
C55 C53 C54 110.3(7)
C54A C53A C55A 110.0(8)
C54A C53A C45 104.4(17)
C55A C53A C45 114(2)
N4 B1 N1 127.2(3)
N4 B1 N3 104.6(3)
N1 B1 N3 128.2(3)
N6 B2 N2 126.4(4)
N6 B2 N5 103.8(3)
N2 B2 N5 129.8(4)
N1 Sn1A N2 96.63(18)

loop_
_geom_bond_atom_site_label_1
_geom_bond_atom_site_label_2
_geom_bond_distance
Sn1 N1 2.063(4)
Sn1 N2 2.085(5)
N1 B1 1.444(4)
N1 C1A 1.452(7)
N1 C1 1.471(6)
N1 Sn1A 2.036(4)
N2 C3A 1.434(7)
N2 B2 1.436(6)
N2 C3 1.466(6)
N2 Sn1A 2.118(5)
N3 C16 1.404(4)
N3 C4 1.429(4)
N3 B1 1.444(4)
N4 C17 1.404(4)
N4 C18 1.432(4)
N4 B1 1.440(4)
N5 C42 1.398(5)
N5 C30 1.425(5)
N5 B2 1.459(6)
N6 C43 1.393(6)
N6 C44 1.428(5)
N6 B2 1.432(5)
C1 C2 1.521(7)
C1A C2A 1.522(7)
C2A C3A 1.540(7)
C2 C3 1.512(7)
C4 C5 1.396(5)
C4 C9 1.399(5)
C5 C6 1.406(6)
C5 C13 1.516(6)
C6 C7 1.369(8)
C7 C8 1.394(7)
C8 C9 1.401(6)
C9 C10 1.512(6)
C10 C12 1.513(7)
C10 C11 1.548(8)
C13 C15 1.509(9)
C13 C14 1.528(10)
C16 C17 1.349(5)
C18 C19 1.399(5)
C18 C23 1.408(5)
C19 C20 1.401(5)
C19 C27 1.517(5)
C20 C21 1.389(6)
C21 C22 1.382(6)
C22 C23 1.399(5)
C23 C24 1.522(6)
C24 C25 1.476(7)
C24 C26 1.510(7)
C27 C29 1.530(6)
C27 C28 1.550(7)
C30 C35 1.393(5)
C30 C31 1.397(6)
C31 C32 1.402(7)
C31 C39 1.516(6)
C32 C33 1.369(8)
C33 C34 1.378(7)
C34 C35 1.404(6)
C35 C36A 1.47(4)
C35 C36 1.543(17)
C36 C37 1.526(7)
C36 C38 1.532(7)
C36A C37A 1.528(8)
C36A C38A 1.531(8)
C39 C41 1.524(10)
C39 C40 1.581(13)
C42 C43 1.351(7)
C44 C49 1.400(7)
C44 C45 1.402(8)
C45 C46 1.402(8)
C45 C53 1.511(17)
C45 C53A 1.53(3)
C46 C47 1.380(9)
C47 C48 1.376(8)
C48 C49 1.398(7)
C49 C50 1.530(8)
C50 C52 1.522(9)
C50 C51 1.562(9)
C53 C55 1.523(7)
C53 C54 1.532(8)
C53A C54A 1.530(8)
C53A C55A 1.531(8)
